data_4030222
loop_
_publ_author_name
'Smirnov, Vladimir O.'
'Struchkova, Marina I.'
'Arkhipov, Dmitry E.'
'Korlyukov, Alexander A.'
'Dilman, Alexander D.'

_publ_section_title
;
 Synthesis of gem-difluorinated nitroso compounds.
;
_journal_issue 23
_journal_name_full 'The Journal of organic chemistry'
_journal_page_first 11819
_journal_page_last 11823
_journal_paper_doi 10.1021/jo5023537
_journal_volume 79
_journal_year 2014
_chemical_formula_moiety 'C24 H19 F2 N O4'
_chemical_formula_sum 'C24 H19 F2 N O4'
_chemical_formula_weight 423.40
_chemical_name_systematic
; 
 ? 
;
_space_group_IT_number 2
_symmetry_cell_setting triclinic
_symmetry_space_group_name_Hall '-P 1'
_symmetry_space_group_name_H-M 'P -1'
_atom_sites_solution_hydrogens geom
_atom_sites_solution_primary direct
_atom_sites_solution_secondary difmap
_audit_creation_method SHELXL-97
_cell_angle_alpha 81.8040(10)
_cell_angle_beta 69.6860(10)
_cell_angle_gamma 82.9050(10)
_cell_formula_units_Z 2
_cell_length_a 8.5372(6)
_cell_length_b 10.4431(7)
_cell_length_c 12.2360(8)
_cell_measurement_reflns_used 3486
_cell_measurement_temperature 120(2)
_cell_measurement_theta_max 29.79
_cell_measurement_theta_min 2.52
_cell_volume 1009.37(12)
_computing_cell_refinement 'APEX2 (Bruker, 2005)'
_computing_data_collection 'APEX2 (Bruker, 2005)'
_computing_data_reduction 'APEX2 (Bruker, 2005)'
_computing_molecular_graphics 'SHELXTL ver. 5.1 (Sheldrick, 1998)'
_computing_publication_material 'SHELXTL ver. 5.1 (Sheldrick, 1998)'
_computing_structure_refinement 'SHELXTL ver. 5.1 (Sheldrick, 1998)'
_computing_structure_solution 'SHELXTL ver. 5.1 (Sheldrick, 1998)'
_diffrn_ambient_temperature 120(2)
_diffrn_measured_fraction_theta_full 0.995
_diffrn_measured_fraction_theta_max 0.995
_diffrn_measurement_device_type 'Bruker APEX II CCD area detector'
_diffrn_measurement_method '\f and \w scans'
_diffrn_radiation_monochromator graphite
_diffrn_radiation_source 'fine-focus sealed tube'
_diffrn_radiation_type MoK\a
_diffrn_radiation_wavelength 0.71073
_diffrn_reflns_av_R_equivalents 0.0272
_diffrn_reflns_av_sigmaI/netI 0.0421
_diffrn_reflns_limit_h_max 12
_diffrn_reflns_limit_h_min -11
_diffrn_reflns_limit_k_max 14
_diffrn_reflns_limit_k_min -14
_diffrn_reflns_limit_l_max 17
_diffrn_reflns_limit_l_min -17
_diffrn_reflns_number 13079
_diffrn_reflns_theta_full 30.07
_diffrn_reflns_theta_max 30.07
_diffrn_reflns_theta_min 1.78
_exptl_absorpt_coefficient_mu 0.107
_exptl_absorpt_correction_T_max 0.9810
_exptl_absorpt_correction_T_min 0.9717
_exptl_absorpt_correction_type multi-scan
_exptl_absorpt_process_details 'APEX2 (Bruker, 2005)'
_exptl_crystal_colour colorless
_exptl_crystal_density_diffrn 1.393
_exptl_crystal_density_method 'not measured'
_exptl_crystal_description prism
_exptl_crystal_F_000 440
_exptl_crystal_size_max 0.27
_exptl_crystal_size_mid 0.19
_exptl_crystal_size_min 0.18
_refine_diff_density_max 0.319
_refine_diff_density_min -0.316
_refine_diff_density_rms 0.053
_refine_ls_extinction_method none
_refine_ls_goodness_of_fit_ref 1.017
_refine_ls_hydrogen_treatment constr
_refine_ls_matrix_type full
_refine_ls_number_parameters 281
_refine_ls_number_reflns 5880
_refine_ls_number_restraints 0
_refine_ls_restrained_S_all 1.017
_refine_ls_R_factor_all 0.0649
_refine_ls_R_factor_gt 0.0450
_refine_ls_shift/su_max 0.000
_refine_ls_shift/su_mean 0.000
_refine_ls_structure_factor_coef Fsqd
_refine_ls_weighting_details 'calc w=1/[\s^2^(Fo^2^)+(0.0419P)^2^+0.3057P] where P=(Fo^2^+2Fc^2^)/3'
_refine_ls_weighting_scheme calc
_refine_ls_wR_factor_gt 0.0969
_refine_ls_wR_factor_ref 0.1073
_reflns_number_gt 4451
_reflns_number_total 5880
_reflns_threshold_expression I>2u(I)
_cod_data_source_file jo5023537_si_003.cif
_cod_data_source_block sv36
_cod_depositor_comments
;
The following automatic conversions were performed:

'_symmetry_cell_setting' value 'Triclinic' changed to 'triclinic'
according to
/home/saulius/struct/COD-crude-data--automatic-downloads/rss-feeds/ACS/lib/dictionaries/cif_core.dic
dictionary named 'cif_core.dic' version 2.4.2 from 2011-04-26.

Automatic conversion script
Id: cif_fix_values 2935 2014-11-11 08:27:57Z andrius 

 Adding full bibliography for 4030221--4030222.cif.
;
_cod_original_cell_volume 1009.38(12)
_cod_database_code 4030222

loop_
_symmetry_equiv_pos_as_xyz
'x, y, z'
'-x, -y, -z'

loop_
_atom_site_label
_atom_site_type_symbol
_atom_site_fract_x
_atom_site_fract_y
_atom_site_fract_z
_atom_site_U_iso_or_equiv
_atom_site_adp_type
_atom_site_occupancy
_atom_site_symmetry_multiplicity
_atom_site_calc_flag
_atom_site_refinement_flags
F1 F 0.48197(10) 0.49823(8) 0.15801(7) 0.02500(19) Uani 1 1 d .
F2 F 0.55040(10) 0.64610(7) 0.23502(8) 0.02620(19) Uani 1 1 d .
O1 O 0.80688(11) 0.44187(9) 0.14034(8) 0.0201(2) Uani 1 1 d .
O2 O 0.61489(12) 0.23936(9) 0.36266(8) 0.0229(2) Uani 1 1 d .
O3 O -0.21882(12) 0.95195(9) 0.44304(9) 0.0259(2) Uani 1 1 d .
O4 O -0.30589(12) 0.82229(9) 0.34768(9) 0.0247(2) Uani 1 1 d .
N1 N 0.67279(13) 0.44500(11) 0.25438(10) 0.0190(2) Uani 1 1 d .
C1 C 0.69255(15) 0.30973(12) 0.28155(11) 0.0167(2) Uani 1 1 d .
C2 C 0.84243(15) 0.30071(12) 0.16848(11) 0.0161(2) Uani 1 1 d .
C3 C 0.51991(16) 0.51868(12) 0.25296(12) 0.0190(3) Uani 1 1 d .
C4 C 0.37657(17) 0.48667(14) 0.36534(12) 0.0226(3) Uani 1 1 d .
H4A H 0.3479 0.3969 0.3683 0.027 Uiso 1 1 calc R
H4B H 0.4124 0.4911 0.4334 0.027 Uiso 1 1 calc R
C5 C 0.22297(16) 0.57949(13) 0.37364(11) 0.0202(3) Uani 1 1 d .
C6 C 0.20736(17) 0.69644(13) 0.42030(12) 0.0218(3) Uani 1 1 d .
H6A H 0.2910 0.7157 0.4489 0.026 Uiso 1 1 calc R
C7 C 0.07052(17) 0.78476(13) 0.42522(12) 0.0208(3) Uani 1 1 d .
H7A H 0.0618 0.8651 0.4556 0.025 Uiso 1 1 calc R
C8 C -0.05424(16) 0.75585(12) 0.38573(11) 0.0192(3) Uani 1 1 d .
C9 C -0.04053(17) 0.63827(13) 0.34045(12) 0.0224(3) Uani 1 1 d .
H9A H -0.1259 0.6180 0.3139 0.027 Uiso 1 1 calc R
C10 C 0.09826(17) 0.55068(13) 0.33410(12) 0.0232(3) Uani 1 1 d .
H10A H 0.1079 0.4708 0.3026 0.028 Uiso 1 1 calc R
C11 C -0.19975(16) 0.85434(13) 0.39586(12) 0.0200(3) Uani 1 1 d .
C12 C -0.45512(17) 0.91101(13) 0.36040(13) 0.0246(3) Uani 1 1 d .
H12A H -0.5127 0.8910 0.3089 0.037 Uiso 1 1 calc R
H12B H -0.4229 1.0004 0.3390 0.037 Uiso 1 1 calc R
H12C H -0.5303 0.9013 0.4419 0.037 Uiso 1 1 calc R
C13 C 0.80979(15) 0.22041(12) 0.08598(11) 0.0172(2) Uani 1 1 d .
C14 C 0.81312(17) 0.08640(13) 0.11454(12) 0.0222(3) Uani 1 1 d .
H14A H 0.8403 0.0483 0.1816 0.027 Uiso 1 1 calc R
C15 C 0.77689(19) 0.00880(15) 0.04516(14) 0.0296(3) Uani 1 1 d .
H15A H 0.7766 -0.0824 0.0656 0.036 Uiso 1 1 calc R
C16 C 0.74093(19) 0.06418(17) -0.05426(14) 0.0331(4) Uani 1 1 d .
H16A H 0.7156 0.0109 -0.1017 0.040 Uiso 1 1 calc R
C17 C 0.74188(19) 0.19691(17) -0.08430(13) 0.0308(3) Uani 1 1 d .
H17A H 0.7203 0.2341 -0.1537 0.037 Uiso 1 1 calc R
C18 C 0.77425(17) 0.27658(14) -0.01377(12) 0.0237(3) Uani 1 1 d .
H18A H 0.7721 0.3680 -0.0335 0.028 Uiso 1 1 calc R
C19 C 1.01386(15) 0.27036(12) 0.17921(11) 0.0170(2) Uani 1 1 d .
C20 C 1.15129(16) 0.31739(13) 0.08770(12) 0.0210(3) Uani 1 1 d .
H20A H 1.1352 0.3693 0.0215 0.025 Uiso 1 1 calc R
C21 C 1.31114(17) 0.28841(14) 0.09340(13) 0.0245(3) Uani 1 1 d .
H21A H 1.4048 0.3208 0.0313 0.029 Uiso 1 1 calc R
C22 C 1.33461(17) 0.21181(14) 0.19006(13) 0.0242(3) Uani 1 1 d .
H22A H 1.4444 0.1918 0.1937 0.029 Uiso 1 1 calc R
C23 C 1.19843(17) 0.16452(13) 0.28114(12) 0.0225(3) Uani 1 1 d .
H23A H 1.2150 0.1123 0.3471 0.027 Uiso 1 1 calc R
C24 C 1.03709(16) 0.19366(13) 0.27581(11) 0.0199(3) Uani 1 1 d .
H24A H 0.9435 0.1612 0.3379 0.024 Uiso 1 1 calc R

loop_
_atom_site_aniso_label
_atom_site_aniso_U_11
_atom_site_aniso_U_22
_atom_site_aniso_U_33
_atom_site_aniso_U_23
_atom_site_aniso_U_13
_atom_site_aniso_U_12
F1 0.0235(4) 0.0305(5) 0.0232(4) -0.0061(3) -0.0103(3) 0.0004(3)
F2 0.0250(4) 0.0145(4) 0.0371(5) -0.0039(3) -0.0081(4) 0.0001(3)
O1 0.0175(4) 0.0166(4) 0.0208(5) -0.0002(4) -0.0010(4) 0.0005(3)
O2 0.0200(5) 0.0230(5) 0.0210(5) 0.0019(4) -0.0034(4) 0.0005(4)
O3 0.0270(5) 0.0199(5) 0.0312(5) -0.0071(4) -0.0106(4) 0.0040(4)
O4 0.0208(5) 0.0233(5) 0.0317(5) -0.0080(4) -0.0108(4) 0.0044(4)
N1 0.0151(5) 0.0193(5) 0.0189(5) -0.0021(4) -0.0017(4) 0.0012(4)
C1 0.0151(6) 0.0181(6) 0.0180(6) -0.0037(5) -0.0068(5) 0.0003(5)
C2 0.0157(6) 0.0144(6) 0.0168(6) 0.0001(5) -0.0044(5) -0.0011(4)
C3 0.0196(6) 0.0155(6) 0.0228(6) -0.0048(5) -0.0083(5) 0.0014(5)
C4 0.0190(6) 0.0231(7) 0.0231(7) -0.0018(5) -0.0053(5) 0.0028(5)
C5 0.0178(6) 0.0212(7) 0.0183(6) -0.0021(5) -0.0028(5) 0.0014(5)
C6 0.0200(6) 0.0258(7) 0.0199(6) -0.0054(5) -0.0061(5) -0.0007(5)
C7 0.0224(6) 0.0202(6) 0.0194(6) -0.0060(5) -0.0055(5) 0.0002(5)
C8 0.0187(6) 0.0184(6) 0.0181(6) -0.0025(5) -0.0036(5) 0.0004(5)
C9 0.0194(6) 0.0218(7) 0.0272(7) -0.0065(5) -0.0081(5) -0.0004(5)
C10 0.0210(7) 0.0200(7) 0.0277(7) -0.0074(5) -0.0056(6) 0.0001(5)
C11 0.0198(6) 0.0185(6) 0.0191(6) -0.0003(5) -0.0039(5) -0.0011(5)
C12 0.0198(6) 0.0211(7) 0.0317(8) -0.0013(6) -0.0089(6) 0.0027(5)
C13 0.0107(5) 0.0215(6) 0.0179(6) -0.0047(5) -0.0022(5) -0.0005(4)
C14 0.0190(6) 0.0216(7) 0.0250(7) -0.0051(5) -0.0055(5) -0.0004(5)
C15 0.0257(7) 0.0260(8) 0.0372(8) -0.0132(6) -0.0066(6) -0.0021(6)
C16 0.0265(8) 0.0444(10) 0.0320(8) -0.0215(7) -0.0070(6) -0.0041(7)
C17 0.0268(7) 0.0457(10) 0.0220(7) -0.0093(6) -0.0093(6) -0.0013(6)
C18 0.0216(7) 0.0283(7) 0.0202(7) -0.0021(5) -0.0064(5) -0.0009(5)
C19 0.0157(6) 0.0160(6) 0.0200(6) -0.0058(5) -0.0057(5) -0.0002(4)
C20 0.0182(6) 0.0217(7) 0.0216(6) -0.0007(5) -0.0049(5) -0.0032(5)
C21 0.0171(6) 0.0268(7) 0.0279(7) -0.0041(6) -0.0037(6) -0.0052(5)
C22 0.0174(6) 0.0255(7) 0.0327(8) -0.0102(6) -0.0100(6) 0.0004(5)
C23 0.0229(7) 0.0243(7) 0.0233(7) -0.0047(5) -0.0119(6) 0.0019(5)
C24 0.0181(6) 0.0219(7) 0.0191(6) -0.0040(5) -0.0051(5) -0.0010(5)

loop_
_atom_type_symbol
_atom_type_description
_atom_type_scat_dispersion_real
_atom_type_scat_dispersion_imag
_atom_type_scat_source
C C 0.0033 0.0016 'International Tables Vol C Tables 4.2.6.8 and 6.1.1.4'
H H 0.0000 0.0000 'International Tables Vol C Tables 4.2.6.8 and 6.1.1.4'
N N 0.0061 0.0033 'International Tables Vol C Tables 4.2.6.8 and 6.1.1.4'
O O 0.0106 0.0060 'International Tables Vol C Tables 4.2.6.8 and 6.1.1.4'
F F 0.0171 0.0103 'International Tables Vol C Tables 4.2.6.8 and 6.1.1.4'

loop_
_geom_angle_atom_site_label_1
_geom_angle_atom_site_label_2
_geom_angle_atom_site_label_3
_geom_angle
N1 O1 C2 89.66(8)
C11 O4 C12 115.22(11)
C1 N1 C3 125.77(11)
C1 N1 O1 92.64(9)
C3 N1 O1 115.56(10)
O2 C1 N1 131.14(12)
O2 C1 C2 138.73(12)
N1 C1 C2 90.12(9)
O1 C2 C19 111.64(10)
O1 C2 C13 112.35(10)
C19 C2 C13 113.55(10)
O1 C2 C1 87.28(9)
C19 C2 C1 117.69(10)
C13 C2 C1 111.64(10)
F2 C3 F1 104.65(10)
F2 C3 N1 106.94(10)
F1 C3 N1 110.50(10)
F2 C3 C4 112.47(11)
F1 C3 C4 110.77(11)
N1 C3 C4 111.26(11)
C5 C4 C3 111.56(11)
C5 C4 H4A 109.3
C3 C4 H4A 109.3
C5 C4 H4B 109.3
C3 C4 H4B 109.3
H4A C4 H4B 108.0
C10 C5 C6 119.51(12)
C10 C5 C4 121.11(12)
C6 C5 C4 119.38(12)
C7 C6 C5 120.38(13)
C7 C6 H6A 119.8
C5 C6 H6A 119.8
C6 C7 C8 120.08(12)
C6 C7 H7A 120.0
C8 C7 H7A 120.0
C7 C8 C9 119.82(12)
C7 C8 C11 117.20(12)
C9 C8 C11 122.98(12)
C10 C9 C8 119.91(13)
C10 C9 H9A 120.0
C8 C9 H9A 120.0
C9 C10 C5 120.29(13)
C9 C10 H10A 119.9
C5 C10 H10A 119.9
O3 C11 O4 124.02(12)
O3 C11 C8 123.34(12)
O4 C11 C8 112.64(11)
O4 C12 H12A 109.5
O4 C12 H12B 109.5
H12A C12 H12B 109.5
O4 C12 H12C 109.5
H12A C12 H12C 109.5
H12B C12 H12C 109.5
C18 C13 C14 120.32(12)
C18 C13 C2 122.18(12)
C14 C13 C2 117.50(11)
C15 C14 C13 119.97(13)
C15 C14 H14A 120.0
C13 C14 H14A 120.0
C14 C15 C16 120.01(14)
C14 C15 H15A 120.0
C16 C15 H15A 120.0
C17 C16 C15 120.02(14)
C17 C16 H16A 120.0
C15 C16 H16A 120.0
C16 C17 C18 120.60(14)
C16 C17 H17A 119.7
C18 C17 H17A 119.7
C13 C18 C17 119.05(14)
C13 C18 H18A 120.5
C17 C18 H18A 120.5
C24 C19 C20 120.14(12)
C24 C19 C2 121.33(11)
C20 C19 C2 118.49(11)
C21 C20 C19 119.96(13)
C21 C20 H20A 120.0
C19 C20 H20A 120.0
C20 C21 C22 119.97(13)
C20 C21 H21A 120.0
C22 C21 H21A 120.0
C23 C22 C21 120.29(13)
C23 C22 H22A 119.9
C21 C22 H22A 119.9
C22 C23 C24 119.92(13)
C22 C23 H23A 120.0
C24 C23 H23A 120.0
C19 C24 C23 119.71(12)
C19 C24 H24A 120.1
C23 C24 H24A 120.1

loop_
_geom_bond_atom_site_label_1
_geom_bond_atom_site_label_2
_geom_bond_distance
F1 C3 1.3599(15)
F2 C3 1.3598(15)
O1 N1 1.4674(14)
O1 C2 1.4836(15)
O2 C1 1.1917(15)
O3 C11 1.2084(16)
O4 C11 1.3352(16)
O4 C12 1.4552(16)
N1 C1 1.4074(16)
N1 C3 1.4352(16)
C1 C2 1.5292(18)
C2 C19 1.5056(17)
C2 C13 1.5147(18)
C3 C4 1.5171(19)
C4 C5 1.5136(18)
C4 H4A 0.9900
C4 H4B 0.9900
C5 C10 1.3915(19)
C5 C6 1.3933(19)
C6 C7 1.3856(19)
C6 H6A 0.9500
C7 C8 1.3920(19)
C7 H7A 0.9500
C8 C9 1.3935(18)
C8 C11 1.4933(18)
C9 C10 1.3912(19)
C9 H9A 0.9500
C10 H10A 0.9500
C12 H12A 0.9800
C12 H12B 0.9800
C12 H12C 0.9800
C13 C18 1.3910(19)
C13 C14 1.3926(18)
C14 C15 1.383(2)
C14 H14A 0.9500
C15 C16 1.387(2)
C15 H15A 0.9500
C16 C17 1.383(2)
C16 H16A 0.9500
C17 C18 1.393(2)
C17 H17A 0.9500
C18 H18A 0.9500
C19 C24 1.3898(18)
C19 C20 1.3946(18)
C20 C21 1.3845(19)
C20 H20A 0.9500
C21 C22 1.391(2)
C21 H21A 0.9500
C22 C23 1.387(2)
C22 H22A 0.9500
C23 C24 1.3954(18)
C23 H23A 0.9500
C24 H24A 0.9500

loop_
_geom_torsion_atom_site_label_1
_geom_torsion_atom_site_label_2
_geom_torsion_atom_site_label_3
_geom_torsion_atom_site_label_4
_geom_torsion
C2 O1 N1 C1 -4.30(9)
C2 O1 N1 C3 -136.43(11)
C3 N1 C1 O2 -50.8(2)
O1 N1 C1 O2 -175.20(14)
C3 N1 C1 C2 128.62(12)
O1 N1 C1 C2 4.18(9)
N1 O1 C2 C19 -114.83(10)
N1 O1 C2 C13 116.27(10)
N1 O1 C2 C1 3.96(9)
O2 C1 C2 O1 175.16(17)
N1 C1 C2 O1 -4.13(9)
O2 C1 C2 C19 -71.8(2)
N1 C1 C2 C19 108.95(11)
O2 C1 C2 C13 62.2(2)
N1 C1 C2 C13 -117.13(11)
C1 N1 C3 F2 173.58(11)
O1 N1 C3 F2 -72.36(13)
C1 N1 C3 F1 -73.08(15)
O1 N1 C3 F1 40.97(14)
C1 N1 C3 C4 50.41(17)
O1 N1 C3 C4 164.46(10)
F2 C3 C4 C5 50.34(15)
F1 C3 C4 C5 -66.37(14)
N1 C3 C4 C5 170.29(11)
C3 C4 C5 C10 93.01(15)
C3 C4 C5 C6 -86.17(15)
C10 C5 C6 C7 -1.3(2)
C4 C5 C6 C7 177.88(12)
C5 C6 C7 C8 1.4(2)
C6 C7 C8 C9 -0.5(2)
C6 C7 C8 C11 178.80(12)
C7 C8 C9 C10 -0.5(2)
C11 C8 C9 C10 -179.69(13)
C8 C9 C10 C5 0.5(2)
C6 C5 C10 C9 0.4(2)
C4 C5 C10 C9 -178.80(13)
C12 O4 C11 O3 -2.96(19)
C12 O4 C11 C8 176.79(11)
C7 C8 C11 O3 -5.0(2)
C9 C8 C11 O3 174.21(13)
C7 C8 C11 O4 175.22(11)
C9 C8 C11 O4 -5.54(18)
O1 C2 C13 C18 8.62(16)
C19 C2 C13 C18 -119.28(13)
C1 C2 C13 C18 104.82(13)
O1 C2 C13 C14 -170.11(10)
C19 C2 C13 C14 61.99(15)
C1 C2 C13 C14 -73.91(14)
C18 C13 C14 C15 -1.61(19)
C2 C13 C14 C15 177.15(12)
C13 C14 C15 C16 1.4(2)
C14 C15 C16 C17 0.2(2)
C15 C16 C17 C18 -1.8(2)
C14 C13 C18 C17 0.10(19)
C2 C13 C18 C17 -178.59(12)
C16 C17 C18 C13 1.6(2)
O1 C2 C19 C24 129.75(12)
C13 C2 C19 C24 -101.99(14)
C1 C2 C19 C24 31.09(17)
O1 C2 C19 C20 -52.41(15)
C13 C2 C19 C20 75.85(14)
C1 C2 C19 C20 -151.07(12)
C24 C19 C20 C21 -0.5(2)
C2 C19 C20 C21 -178.31(12)
C19 C20 C21 C22 0.4(2)
C20 C21 C22 C23 -0.2(2)
C21 C22 C23 C24 0.1(2)
C20 C19 C24 C23 0.36(19)
C2 C19 C24 C23 178.16(12)
C22 C23 C24 C19 -0.2(2)
